data_2016322
loop_
_publ_author_name
'Chopra, Deepak'
'Mohan, T. P.'
'Vishalakshi, B'
'Guru Row, T. N.'

_publ_section_title
;
 Four substituted pyrazolines
;
_journal_coeditor_code GA3076
_journal_issue 12
_journal_name_full 'Acta Crystallographica Section C'
_journal_page_first o746
_journal_page_last o750
_journal_paper_doi 10.1107/S0108270107052705
_journal_volume 63
_journal_year 2007
_chemical_formula_iupac 'C28 H23 F N2 O2'
_chemical_formula_moiety 'C28 H23 F N2 O2'
_chemical_formula_sum 'C28 H23 F N2 O2'
_chemical_formula_weight 438.48
_chemical_name_systematic
;
(5S)-5-(3-fluoro-4-phenoxyphenyl)-3-(4-methoxyphenyl)-1-phenyl-
4,5-dihydro-1H-pyrazole
;
_space_group_IT_number 14
_symmetry_cell_setting monoclinic
_symmetry_space_group_name_Hall '-P 2ybc'
_symmetry_space_group_name_H-M 'P 1 21/c 1'
_atom_sites_solution_hydrogens geom
_atom_sites_solution_primary direct
_atom_sites_solution_secondary difmap
_cell_angle_alpha 90
_cell_angle_beta 116.438(4)
_cell_angle_gamma 90
_cell_formula_units_Z 4
_cell_length_a 20.274(4)
_cell_length_b 5.7588(12)
_cell_length_c 21.241(4)
_cell_measurement_reflns_used 560
_cell_measurement_temperature 290(2)
_cell_measurement_theta_max 25.4
_cell_measurement_theta_min 1.6
_cell_volume 2220.6(8)
_computing_cell_refinement 'SAINT (Bruker, 2004)'
_computing_data_collection 'SMART (Bruker, 2004)'
_computing_data_reduction 'SAINT (Bruker, 2004)'
_computing_molecular_graphics 'ORTEP-3 for Windows (Farrugia, 1997) and CAMERON (Watkin <i>et al.</i>, 1993)'
_computing_publication_material 'PLATON (Spek, 2003)'
_computing_structure_refinement 'SHELXL97 (Sheldrick, 1997)'
_computing_structure_solution 'SIR92 (Altomare <i>et al.</i>,  1993)'
_diffrn_ambient_temperature 290(2)
_diffrn_measured_fraction_theta_full 0.998
_diffrn_measured_fraction_theta_max 0.978
_diffrn_measurement_device_type 'Bruker SMART APEX CCD area-detector'
_diffrn_measurement_method '\f and \w'
_diffrn_radiation_monochromator graphite
_diffrn_radiation_source 'fine-focus sealed tube'
_diffrn_radiation_type MoK\a
_diffrn_radiation_wavelength 0.71073
_diffrn_reflns_av_R_equivalents 0.0836
_diffrn_reflns_av_sigmaI/netI 0.0943
_diffrn_reflns_limit_h_max 24
_diffrn_reflns_limit_h_min -25
_diffrn_reflns_limit_k_max 7
_diffrn_reflns_limit_k_min -7
_diffrn_reflns_limit_l_max 26
_diffrn_reflns_limit_l_min -26
_diffrn_reflns_number 16344
_diffrn_reflns_reduction_process
;
 ?
;
_diffrn_reflns_theta_full 25.00
_diffrn_reflns_theta_max 26.36
_diffrn_reflns_theta_min 1.92
_diffrn_standards_number 0
_exptl_absorpt_coefficient_mu 0.089
_exptl_absorpt_correction_T_max 0.9921
_exptl_absorpt_correction_T_min 0.9425
_exptl_absorpt_correction_type multi-scan
_exptl_absorpt_process_details '(SADABS; Sheldrick, 1996)'
_exptl_crystal_colour colourless
_exptl_crystal_density_diffrn 1.312
_exptl_crystal_density_method 'Not measured'
_exptl_crystal_description needle
_exptl_crystal_F_000 920
_exptl_crystal_size_max 0.40
_exptl_crystal_size_mid 0.35
_exptl_crystal_size_min 0.09
_refine_diff_density_max 0.152
_refine_diff_density_min -0.138
_refine_ls_extinction_method none
_refine_ls_goodness_of_fit_ref 1.175
_refine_ls_hydrogen_treatment mixed
_refine_ls_matrix_type full
_refine_ls_number_parameters 379
_refine_ls_number_reflns 4445
_refine_ls_number_restraints 0
_refine_ls_restrained_S_all 1.175
_refine_ls_R_factor_all 0.0980
_refine_ls_R_factor_gt 0.0760
_refine_ls_shift/su_max 0.000
_refine_ls_shift/su_mean 0.000
_refine_ls_structure_factor_coef Fsqd
_refine_ls_weighting_details 'calc w = 1/[\s^2^(Fo^2^)+(0.0344P)^2^] where P=(Fo^2^+2Fc^2^)/3'
_refine_ls_weighting_scheme calc
_refine_ls_wR_factor_gt 0.1123
_refine_ls_wR_factor_ref 0.1348
_reflns_number_gt 2297
_reflns_number_total 4445
_reflns_threshold_expression I>2\s(I)
_cod_data_source_file ga3076.cif
_cod_data_source_block IV
_cod_original_sg_symbol_H-M 'P 21/c'
_cod_database_code 2016322
_cod_database_fobs_code 2016322

loop_
_symmetry_equiv_pos_as_xyz
x,y,z
-x,1/2+y,1/2-z
-x,-y,-z
x,1/2-y,1/2+z

loop_
_atom_site_type_symbol
_atom_site_label
_atom_site_fract_x
_atom_site_fract_y
_atom_site_fract_z
_atom_site_U_iso_or_equiv
_atom_site_adp_type
_atom_site_calc_flag
_atom_site_refinement_flags
_atom_site_occupancy
F F1 0.44345(11) 0.4707(4) 0.15403(11) 0.0920(8) Uani d . 1
O O1 0.49444(13) 0.0567(4) 0.12657(13) 0.0800(8) Uani d . 1
O O2 1.00036(13) 0.0144(4) 0.08204(12) 0.0692(7) Uani d . 1
N N1 0.77153(14) 0.0767(4) 0.28946(14) 0.0506(7) Uani d . 1
N N2 0.82019(14) 0.0002(5) 0.26409(14) 0.0515(7) Uani d . 1
C C1 0.82552(17) 0.1524(6) 0.22232(18) 0.0491(9) Uani d . 1
C C2 0.7789(2) 0.3617(7) 0.2148(3) 0.0631(11) Uani d . 1
C C3 0.74785(19) 0.3177(6) 0.2673(2) 0.0527(10) Uani d . 1
C C4 0.66598(17) 0.3562(5) 0.23776(16) 0.0464(9) Uani d . 1
C C5 0.6389(2) 0.5567(6) 0.25252(19) 0.0574(10) Uani d . 1
C C6 0.5639(2) 0.5979(8) 0.2232(2) 0.0653(11) Uani d . 1
C C7 0.5169(2) 0.4351(7) 0.1806(2) 0.0603(10) Uani d . 1
C C8 0.5418(2) 0.2327(6) 0.16490(17) 0.0547(10) Uani d . 1
C C9 0.6165(2) 0.1948(6) 0.19355(17) 0.0510(9) Uani d . 1
C C10 0.44082(19) 0.1015(6) 0.0590(2) 0.0608(10) Uani d . 1
C C11 0.4453(3) 0.2707(9) 0.0169(3) 0.0990(18) Uani d . 1
C C12 0.3896(3) 0.2967(10) -0.0498(3) 0.1010(17) Uani d . 1
C C13 0.3310(3) 0.1541(9) -0.0743(2) 0.0799(13) Uani d . 1
C C14 0.3276(3) -0.0146(9) -0.0322(3) 0.0909(16) Uani d . 1
C C15 0.3828(2) -0.0449(7) 0.0346(2) 0.0780(13) Uani d . 1
C C16 0.78237(18) -0.0112(5) 0.35506(18) 0.0467(9) Uani d . 1
C C17 0.7372(2) 0.0600(7) 0.3844(2) 0.0675(11) Uani d . 1
C C18 0.7443(2) -0.0366(8) 0.4468(2) 0.0787(13) Uani d . 1
C C19 0.7970(2) -0.1995(8) 0.4807(2) 0.0716(12) Uani d . 1
C C20 0.8420(2) -0.2680(7) 0.4522(2) 0.0678(12) Uani d . 1
C C21 0.8352(2) -0.1758(6) 0.3903(2) 0.0562(10) Uani d . 1
C C22 0.87143(17) 0.1128(6) 0.18632(17) 0.0485(9) Uani d . 1
C C23 0.9171(2) -0.0806(6) 0.20101(19) 0.0579(10) Uani d . 1
C C24 0.9607(2) -0.1188(7) 0.16775(19) 0.0574(10) Uani d . 1
C C25 0.95985(18) 0.0375(6) 0.11848(18) 0.0531(9) Uani d . 1
C C26 0.9152(2) 0.2306(7) 0.1032(2) 0.0613(11) Uani d . 1
C C27 0.8720(2) 0.2672(7) 0.1370(2) 0.0589(10) Uani d . 1
C C28 1.03949(19) -0.1965(7) 0.0894(2) 0.0834(13) Uani d . 1
H H2A 0.8059(16) 0.504(5) 0.2237(16) 0.065(11) Uiso d . 1
H H2B 0.7425(18) 0.372(5) 0.1680(18) 0.075(13) Uiso d . 1
H H3 0.7718(13) 0.411(4) 0.3086(13) 0.044(8) Uiso d . 1
H H5 0.6718(17) 0.671(6) 0.2822(17) 0.080(12) Uiso d . 1
H H6 0.5448(16) 0.737(5) 0.2322(15) 0.063(11) Uiso d . 1
H H9 0.6338(14) 0.053(5) 0.1869(13) 0.044(9) Uiso d . 1
H H11 0.480(2) 0.371(7) 0.033(2) 0.100(16) Uiso d . 1
H H12 0.391(2) 0.419(8) -0.078(2) 0.132(19) Uiso d . 1
H H13 0.2925(19) 0.176(6) -0.1223(19) 0.094(13) Uiso d . 1
H H14 0.291(2) -0.108(7) -0.045(2) 0.097(16) Uiso d . 1
H H15 0.3828(18) -0.162(6) 0.0672(19) 0.095(14) Uiso d . 1
H H17 0.6991(18) 0.181(6) 0.3599(17) 0.092(13) Uiso d . 1
H H18 0.7098(19) 0.021(6) 0.4633(18) 0.088(13) Uiso d . 1
H H19 0.8003(15) -0.271(5) 0.5224(16) 0.063(11) Uiso d . 1
H H20 0.8761(18) -0.385(6) 0.4743(17) 0.082(13) Uiso d . 1
H H21 0.8677(15) -0.212(5) 0.3718(14) 0.048(10) Uiso d . 1
H H23 0.9164(14) -0.189(5) 0.2350(14) 0.049(9) Uiso d . 1
H H24 0.9922(16) -0.263(6) 0.1797(16) 0.073(11) Uiso d . 1
H H26 0.9140(16) 0.334(6) 0.0679(16) 0.074(12) Uiso d . 1
H H27 0.8416(14) 0.400(5) 0.1249(13) 0.052(8) Uiso d . 1
H H28A 1.0770 -0.2112 0.1369 0.125 Uiso calc R 1
H H28B 1.0619 -0.1958 0.0580 0.125 Uiso calc R 1
H H28C 1.0060 -0.3251 0.0783 0.125 Uiso calc R 1

loop_
_atom_site_aniso_label
_atom_site_aniso_U_11
_atom_site_aniso_U_22
_atom_site_aniso_U_33
_atom_site_aniso_U_12
_atom_site_aniso_U_13
_atom_site_aniso_U_23
F1 0.0511(14) 0.1177(19) 0.1039(17) 0.0223(12) 0.0316(13) 0.0378(14)
O1 0.0571(16) 0.0650(17) 0.0776(19) -0.0179(14) -0.0064(15) 0.0244(14)
O2 0.0629(17) 0.0748(18) 0.0728(18) 0.0035(14) 0.0330(15) 0.0106(14)
N1 0.0470(18) 0.0454(17) 0.0516(19) 0.0095(14) 0.0149(15) 0.0049(14)
N2 0.0495(18) 0.0498(18) 0.0465(18) 0.0045(14) 0.0135(15) -0.0006(15)
C1 0.044(2) 0.045(2) 0.046(2) -0.0033(17) 0.0082(18) 0.0033(18)
C2 0.058(3) 0.052(3) 0.074(3) -0.002(2) 0.025(3) 0.009(2)
C4 0.045(2) 0.043(2) 0.044(2) 0.0025(17) 0.0130(17) 0.0052(17)
C3 0.047(2) 0.045(2) 0.052(3) 0.0002(18) 0.0088(19) -0.0062(19)
C16 0.040(2) 0.045(2) 0.042(2) -0.0008(17) 0.0059(17) -0.0020(18)
C5 0.059(3) 0.046(2) 0.059(3) 0.005(2) 0.019(2) -0.003(2)
C6 0.066(3) 0.062(3) 0.068(3) 0.023(3) 0.030(2) 0.011(2)
C7 0.039(2) 0.078(3) 0.062(3) 0.012(2) 0.021(2) 0.026(2)
C8 0.045(2) 0.052(2) 0.052(2) -0.002(2) 0.0083(19) 0.0172(19)
C9 0.051(3) 0.038(2) 0.055(2) 0.003(2) 0.0152(19) 0.0032(18)
C10 0.041(2) 0.062(2) 0.062(3) -0.003(2) 0.007(2) 0.010(2)
C11 0.073(3) 0.120(4) 0.074(4) -0.044(3) 0.006(3) 0.030(3)
C12 0.091(4) 0.119(4) 0.062(3) -0.028(3) 0.007(3) 0.025(3)
C13 0.079(4) 0.083(3) 0.049(3) -0.002(3) 0.004(3) -0.006(3)
C14 0.065(3) 0.085(4) 0.086(4) -0.017(3) 0.001(3) -0.004(3)
C15 0.063(3) 0.072(3) 0.073(3) -0.016(2) 0.006(3) 0.013(3)
C17 0.060(3) 0.082(3) 0.053(3) 0.026(2) 0.019(2) 0.006(2)
C18 0.069(3) 0.104(4) 0.066(3) 0.022(3) 0.033(3) 0.001(3)
C19 0.074(3) 0.084(3) 0.055(3) 0.009(3) 0.026(3) 0.009(3)
C20 0.065(3) 0.074(3) 0.054(3) 0.017(2) 0.017(2) 0.008(2)
C21 0.047(2) 0.064(3) 0.053(3) 0.010(2) 0.017(2) 0.003(2)
C22 0.042(2) 0.045(2) 0.045(2) -0.0070(18) 0.0070(18) -0.0004(18)
C23 0.062(3) 0.055(3) 0.047(2) 0.004(2) 0.016(2) 0.014(2)
C24 0.054(3) 0.060(3) 0.057(3) 0.008(2) 0.024(2) 0.006(2)
C25 0.043(2) 0.060(3) 0.049(2) -0.009(2) 0.0152(19) 0.001(2)
C26 0.061(3) 0.056(3) 0.062(3) -0.002(2) 0.023(2) 0.012(2)
C27 0.055(3) 0.046(2) 0.067(3) 0.005(2) 0.020(2) 0.005(2)
C28 0.068(3) 0.102(3) 0.092(3) 0.023(3) 0.045(2) 0.020(3)

loop_
_atom_type_symbol
_atom_type_description
_atom_type_scat_dispersion_real
_atom_type_scat_dispersion_imag
_atom_type_scat_source
O O 0.0106 0.0060 'International Tables Vol C Tables 4.2.6.8 and 6.1.1.4'
N N 0.0061 0.0033 'International Tables Vol C Tables 4.2.6.8 and 6.1.1.4'
F F 0.0171 0.0103 'International Tables Vol C Tables 4.2.6.8 and 6.1.1.4'
H H 0.0000 0.0000 'International Tables Vol C Tables 4.2.6.8 and 6.1.1.4'
C C 0.0033 0.0016 'International Tables Vol C Tables 4.2.6.8 and 6.1.1.4'

loop_
_geom_angle_atom_site_label_1
_geom_angle_atom_site_label_2
_geom_angle_atom_site_label_3
_geom_angle
C8 O1 C10 119.5(3)
C25 O2 C28 118.0(3)
N2 N1 C16 116.5(3)
N2 N1 C3 111.1(3)
C16 N1 C3 122.7(3)
C1 N2 N1 110.1(3)
C27 C22 C23 117.1(4)
C27 C22 C1 121.4(3)
C23 C22 C1 121.5(3)
N2 C1 C22 121.6(3)
N2 C1 C2 112.3(3)
C22 C1 C2 126.1(3)
C21 C16 C17 118.2(4)
C21 C16 N1 121.8(3)
C17 C16 N1 119.9(3)
C5 C4 C9 118.4(3)
C5 C4 C3 120.5(3)
C9 C4 C3 121.0(3)
C7 C8 C9 118.8(3)
C7 C8 O1 122.1(3)
C9 C8 O1 118.9(3)
N1 C3 C4 114.4(3)
N1 C3 C2 102.0(3)
C4 C3 C2 114.1(3)
N1 C3 H3 106.1(15)
C4 C3 H3 108.3(15)
C2 C3 H3 111.7(15)
C20 C21 C16 120.7(4)
C20 C21 H21 122.1(18)
C16 C21 H21 117.0(18)
C26 C27 C22 121.5(4)
C26 C27 H27 118.2(16)
C22 C27 H27 120.3(16)
C7 C6 C5 119.2(4)
C7 C6 H6 119.3(18)
C5 C6 H6 121.5(19)
C4 C5 C6 120.9(4)
C4 C5 H5 120.0(19)
C6 C5 H5 119.1(19)
C8 C9 C4 121.1(4)
C8 C9 H9 119.5(17)
C4 C9 H9 119.1(17)
C15 C10 C11 120.1(4)
C15 C10 O1 115.4(4)
C11 C10 O1 124.5(3)
C19 C20 C21 121.0(4)
C19 C20 H20 119(2)
C21 C20 H20 120(2)
F1 C7 C6 119.4(4)
F1 C7 C8 119.0(4)
C6 C7 C8 121.6(4)
O2 C25 C24 124.2(4)
O2 C25 C26 116.4(4)
C24 C25 C26 119.5(4)
C24 C23 C22 122.0(4)
C24 C23 H23 120.9(16)
C22 C23 H23 117.2(16)
C1 C2 C3 103.6(3)
C1 C2 H2A 113.0(18)
C3 C2 H2A 112.6(19)
C1 C2 H2B 109(2)
C3 C2 H2B 114(2)
H2A C2 H2B 105(3)
C23 C24 C25 119.6(4)
C23 C24 H24 119.0(18)
C25 C24 H24 121.4(18)
C27 C26 C25 120.4(4)
C27 C26 H26 121.2(19)
C25 C26 H26 118.4(19)
C14 C13 C12 118.8(5)
C14 C13 H13 122(2)
C12 C13 H13 119(2)
C16 C17 C18 120.4(4)
C16 C17 H17 119(2)
C18 C17 H17 120(2)
C20 C19 C18 119.3(5)
C20 C19 H19 120.3(18)
C18 C19 H19 120.3(18)
C13 C12 C11 120.9(5)
C13 C12 H12 119(3)
C11 C12 H12 120(3)
O2 C28 H28A 109.5
O2 C28 H28B 109.5
H28A C28 H28B 109.5
O2 C28 H28C 109.5
H28A C28 H28C 109.5
H28B C28 H28C 109.5
C19 C18 C17 120.4(4)
C19 C18 H18 125(2)
C17 C18 H18 115(2)
C13 C14 C15 121.4(5)
C13 C14 H14 122(3)
C15 C14 H14 116(3)
C10 C15 C14 119.2(5)
C10 C15 H15 116(2)
C14 C15 H15 125(2)
C10 C11 C12 119.6(5)
C10 C11 H11 120(3)
C12 C11 H11 120(3)

loop_
_geom_bond_atom_site_label_1
_geom_bond_atom_site_label_2
_geom_bond_distance
_geom_bond_publ_flag
F1 C7 1.352(3) ?
O1 C8 1.384(4) ?
O1 C10 1.386(4) ?
O2 C25 1.363(4) ?
O2 C28 1.421(4) ?
N1 N2 1.390(3) yes
N1 C16 1.405(4) yes
N1 C3 1.476(4) yes
N2 C1 1.286(4) yes
C22 C27 1.378(4) ?
C22 C23 1.392(4) ?
C22 C1 1.462(4) ?
C1 C2 1.496(5) ?
C16 C21 1.376(4) ?
C16 C17 1.380(5) ?
C4 C5 1.374(4) ?
C4 C9 1.384(4) ?
C4 C3 1.507(4) ?
C8 C7 1.370(5) ?
C8 C9 1.374(4) ?
C3 C2 1.526(5) ?
C3 H3 0.96(2) ?
C21 C20 1.367(5) ?
C21 H21 0.93(3) ?
C27 C26 1.373(5) ?
C27 H27 0.94(2) ?
C6 C7 1.356(5) ?
C6 C5 1.382(5) ?
C6 H6 0.94(3) ?
C5 H5 0.95(3) ?
C9 H9 0.92(3) ?
C10 C15 1.349(5) ?
C10 C11 1.352(5) ?
C20 C19 1.360(5) ?
C20 H20 0.93(3) ?
C25 C24 1.375(5) ?
C25 C26 1.378(5) ?
C23 C24 1.373(5) ?
C23 H23 0.96(3) ?
C2 H2A 0.96(3) ?
C2 H2B 0.94(3) ?
C24 H24 1.01(3) ?
C26 H26 0.95(3) ?
C13 C14 1.343(6) ?
C13 C12 1.344(6) ?
C13 H13 0.98(3) ?
C17 C18 1.385(5) ?
C17 H17 1.00(3) ?
C19 C18 1.362(5) ?
C19 H19 0.95(3) ?
C12 C11 1.372(5) ?
C12 H12 0.94(4) ?
C28 H28A 0.9600 ?
C28 H28B 0.9600 ?
C28 H28C 0.9600 ?
C18 H18 0.97(3) ?
C14 C15 1.372(5) ?
C14 H14 0.86(4) ?
C15 H15 0.97(3) ?
C11 H11 0.85(4) ?

loop_
_geom_hbond_atom_site_label_D
_geom_hbond_atom_site_label_H
_geom_hbond_atom_site_label_A
_geom_hbond_site_symmetry_A
_geom_hbond_distance_DH
_geom_hbond_distance_HA
_geom_hbond_distance_DA
_geom_hbond_angle_DHA
_geom_hbond_publ_flag
C28 H28A Cg1 2_745 0.96 2.77 3.681(4) 160 yes

loop_
_geom_torsion_atom_site_label_1
_geom_torsion_atom_site_label_2
_geom_torsion_atom_site_label_3
_geom_torsion_atom_site_label_4
_geom_torsion
_geom_torsion_publ_flag
C16 N1 N2 C1 -153.6(3) ?
C3 N1 N2 C1 -6.4(3) ?
N1 N2 C1 C22 -178.0(2) ?
N1 N2 C1 C2 0.5(4) ?
C27 C22 C1 N2 174.3(3) ?
C23 C22 C1 N2 -6.6(5) ?
C27 C22 C1 C2 -4.0(5) yes
C23 C22 C1 C2 175.1(4) ?
N2 N1 C16 C21 -4.1(4) ?
C3 N1 C16 C21 -147.2(3) ?
N2 N1 C16 C17 178.8(3) ?
C3 N1 C16 C17 35.7(4) yes
C10 O1 C8 C7 59.7(5) ?
C10 O1 C8 C9 -126.4(3) ?
N2 N1 C3 C4 132.8(3) ?
C16 N1 C3 C4 -82.4(4) ?
N2 N1 C3 C2 9.1(4) ?
C16 N1 C3 C2 153.9(3) ?
C5 C4 C3 N1 141.5(3) ?
C9 C4 C3 N1 -40.5(4) ?
C5 C4 C3 C2 -101.5(4) yes
C9 C4 C3 C2 76.4(4) ?
C17 C16 C21 C20 0.8(5) ?
N1 C16 C21 C20 -176.4(3) ?
C23 C22 C27 C26 0.7(5) ?
C1 C22 C27 C26 179.9(3) ?
C9 C4 C5 C6 -0.8(5) ?
C3 C4 C5 C6 177.2(3) ?
C7 C6 C5 C4 1.4(6) ?
C7 C8 C9 C4 0.3(5) ?
O1 C8 C9 C4 -173.8(3) ?
C5 C4 C9 C8 0.0(5) ?
C3 C4 C9 C8 -178.0(3) ?
C8 O1 C10 C15 -158.2(4) ?
C8 O1 C10 C11 24.9(6) ?
C16 C21 C20 C19 -0.1(6) ?
C5 C6 C7 F1 177.4(3) ?
C5 C6 C7 C8 -1.1(6) ?
C9 C8 C7 F1 -178.3(3) ?
O1 C8 C7 F1 -4.4(5) ?
C9 C8 C7 C6 0.3(5) ?
O1 C8 C7 C6 174.2(3) ?
C28 O2 C25 C24 7.4(5) ?
C28 O2 C25 C26 -171.9(3) ?
C27 C22 C23 C24 -0.5(5) ?
C1 C22 C23 C24 -179.7(3) ?
N2 C1 C2 C3 5.2(4) yes
C22 C1 C2 C3 -176.3(3) ?
N1 C3 C2 C1 -8.1(4) ?
C4 C3 C2 C1 -132.0(3) ?
C22 C23 C24 C25 0.2(5) ?
O2 C25 C24 C23 -179.3(3) ?
C26 C25 C24 C23 0.0(5) ?
C22 C27 C26 C25 -0.6(5) ?
O2 C25 C26 C27 179.5(3) ?
C24 C25 C26 C27 0.2(5) ?
C21 C16 C17 C18 -1.4(5) ?
N1 C16 C17 C18 175.9(3) ?
C21 C20 C19 C18 0.1(6) ?
C14 C13 C12 C11 0.3(8) ?
C20 C19 C18 C17 -0.6(6) ?
C16 C17 C18 C19 1.3(6) ?
C12 C13 C14 C15 -0.7(8) ?
C11 C10 C15 C14 -2.2(7) ?
O1 C10 C15 C14 -179.2(4) ?
C13 C14 C15 C10 1.6(7) ?
C15 C10 C11 C12 1.9(7) ?
O1 C10 C11 C12 178.6(4) ?
C13 C12 C11 C10 -1.0(8) ?
